data_4028493
loop_
_publ_author_name
'Manman Sun'
'Tianshui Zhang'
'Weiliang Bao'

_publ_section_title
;
 FeCl3-Catalyzed Cascade Cyclization in One Pot: Synthesis of Ring-Fused
 Tetrahydroquinoline Derivatives from Arylamines and N-Substituted Lactams
;
_journal_name_full 'Journal of Organic Chemistry'
_journal_page_first 8155
_journal_page_last 8160
_journal_paper_doi 10.1021/jo400979h
_journal_volume 78
_journal_year 2013
_chemical_formula_moiety 'C13 H17 N3 O'
_chemical_formula_sum 'C13 H17 N3 O'
_chemical_formula_weight 231.30
_chemical_name_systematic
; 
 ? 
;
_space_group_IT_number 33
_symmetry_cell_setting orthorhombic
_symmetry_space_group_name_Hall 'P -2ac -2n'
_symmetry_space_group_name_H-M 'P n 21 a'
_atom_sites_solution_hydrogens geom
_atom_sites_solution_primary direct
_atom_sites_solution_secondary difmap
_audit_creation_method SHELXL-97
_cell_angle_alpha 90.00
_cell_angle_beta 90.00
_cell_angle_gamma 90.00
_cell_formula_units_Z 8
_cell_length_a 20.1281(17)
_cell_length_b 14.9938(16)
_cell_length_c 8.0453(7)
_cell_measurement_reflns_used 1774
_cell_measurement_temperature 293(2)
_cell_measurement_theta_max 29.3977
_cell_measurement_theta_min 2.8675
_cell_volume 2428.0(4)
_computing_cell_refinement 'CrysAlis PRO (Agilent Technologies, 2011)'
_computing_data_collection 'CrysAlis PRO'
_computing_data_reduction 'CrysAlis PRO'
_computing_molecular_graphics 'OLEX2 (Dolomanov et al., 2009)'
_computing_publication_material OLEX2
_computing_structure_refinement 'SHELXL-97 (Sheldrick, 2008)'
_computing_structure_solution 'SHELXS-97 (Sheldrick, 2008)'
_diffrn_ambient_temperature 293(2)
_diffrn_detector_area_resol_mean 10.3592
_diffrn_measured_fraction_theta_full 0.998
_diffrn_measured_fraction_theta_max 0.998
_diffrn_measurement_device_type 'Xcalibur, Atlas, Gemini ultra'
_diffrn_measurement_method '\w scans'
_diffrn_radiation_monochromator graphite
_diffrn_radiation_source 'fine-focus sealed tube'
_diffrn_radiation_type MoK\a
_diffrn_radiation_wavelength 0.71073
_diffrn_reflns_av_R_equivalents 0.0447
_diffrn_reflns_av_sigmaI/netI 0.0433
_diffrn_reflns_limit_h_max 24
_diffrn_reflns_limit_h_min -20
_diffrn_reflns_limit_k_max 15
_diffrn_reflns_limit_k_min -18
_diffrn_reflns_limit_l_max 9
_diffrn_reflns_limit_l_min -9
_diffrn_reflns_number 9664
_diffrn_reflns_theta_full 25.35
_diffrn_reflns_theta_max 25.35
_diffrn_reflns_theta_min 2.87
_exptl_absorpt_coefficient_mu 0.083
_exptl_absorpt_correction_T_max 0.9836
_exptl_absorpt_correction_T_min 0.9613
_exptl_absorpt_correction_type multi-scan
_exptl_absorpt_process_details
;
CrysAlis PRO (Agilent Technologies, 2011) 
;
_exptl_crystal_colour yellow
_exptl_crystal_density_diffrn 1.265
_exptl_crystal_description block
_exptl_crystal_F_000 992
_exptl_crystal_size_max 0.48
_exptl_crystal_size_mid 0.38
_exptl_crystal_size_min 0.20
_refine_diff_density_max 0.688
_refine_diff_density_min -0.324
_refine_diff_density_rms 0.093
_refine_ls_abs_structure_details 'Flack H D (1983), Acta Cryst. A39, 876-881'
_refine_ls_abs_structure_Flack 0(3)
_refine_ls_extinction_method none
_refine_ls_goodness_of_fit_ref 1.049
_refine_ls_hydrogen_treatment constr
_refine_ls_matrix_type full
_refine_ls_number_parameters 313
_refine_ls_number_reflns 3426
_refine_ls_number_restraints 1
_refine_ls_restrained_S_all 1.049
_refine_ls_R_factor_all 0.1181
_refine_ls_R_factor_gt 0.0928
_refine_ls_shift/su_max 0.007
_refine_ls_shift/su_mean 0.000
_refine_ls_structure_factor_coef Fsqd
_refine_ls_weighting_details 'calc w=1/[\s^2^(Fo^2^)+(0.1647P)^2^+0.0000P] where P=(Fo^2^+2Fc^2^)/3'
_refine_ls_weighting_scheme calc
_refine_ls_wR_factor_gt 0.2086
_refine_ls_wR_factor_ref 0.2376
_reflns_number_gt 2485
_reflns_number_total 3426
_reflns_threshold_expression >2sigma(I)
_cod_data_source_file jo400979h_si_001.cif
_cod_data_source_block 121108_smm01
_cod_database_code 4028493

loop_
_symmetry_equiv_pos_as_xyz
'x, y, z'
'-x, y+1/2, -z'
'x+1/2, y, -z+1/2'
'-x+1/2, y+1/2, z+1/2'

loop_
_atom_site_label
_atom_site_type_symbol
_atom_site_fract_x
_atom_site_fract_y
_atom_site_fract_z
_atom_site_U_iso_or_equiv
_atom_site_adp_type
_atom_site_occupancy
_atom_site_symmetry_multiplicity
_atom_site_calc_flag
_atom_site_refinement_flags
O1 O 0.40895(17) 0.3514(3) 0.2681(4) 0.0560(11) Uani 1 1 d .
O2 O 0.33786(19) 0.0930(4) 0.7415(4) 0.0625(12) Uani 1 1 d .
N1 N 0.5022(2) 0.2638(3) 0.7694(5) 0.0458(12) Uani 1 1 d .
N2 N 0.4661(2) 0.2364(3) 0.3958(5) 0.0501(11) Uani 1 1 d .
N3 N 0.5107(2) 0.3695(3) 0.3933(5) 0.0531(11) Uani 1 1 d .
N4 N 0.24209(19) 0.1870(3) 0.2510(4) 0.0410(11) Uani 1 1 d .
N5 N 0.2766(2) 0.2082(3) 0.6298(5) 0.0512(11) Uani 1 1 d .
N6 N 0.2353(2) 0.0724(3) 0.6156(5) 0.0543(11) Uani 1 1 d .
C1 C 0.5656(3) 0.3772(4) 0.9267(7) 0.0572(14) Uani 1 1 d .
H1 H 0.5430 0.3640 1.0244 0.069 Uiso 1 1 calc R
C2 C 0.6143(3) 0.4420(5) 0.9262(7) 0.0672(17) Uani 1 1 d .
H2 H 0.6230 0.4736 1.0233 0.081 Uiso 1 1 calc R
C3 C 0.6506(3) 0.4611(5) 0.7840(9) 0.0722(19) Uani 1 1 d .
H3 H 0.6851 0.5023 0.7861 0.087 Uiso 1 1 calc R
C4 C 0.6340(3) 0.4177(5) 0.6413(8) 0.0675(17) Uani 1 1 d .
H4 H 0.6571 0.4317 0.5447 0.081 Uiso 1 1 calc R
C5 C 0.5843(2) 0.3533(4) 0.6322(6) 0.0463(12) Uani 1 1 d .
C6 C 0.5502(2) 0.3307(4) 0.7787(6) 0.0417(12) Uani 1 1 d .
C7 C 0.5186(3) 0.1917(4) 0.6584(6) 0.0588(15) Uani 1 1 d .
H7A H 0.4833 0.1477 0.6616 0.071 Uiso 1 1 calc R
H7B H 0.5590 0.1632 0.6967 0.071 Uiso 1 1 calc R
C8 C 0.5283(2) 0.2225(4) 0.4803(6) 0.0484(12) Uani 1 1 d .
H8 H 0.5548 0.1785 0.4195 0.058 Uiso 1 1 calc R
C9 C 0.5623(2) 0.3146(4) 0.4699(6) 0.0465(12) Uani 1 1 d .
H9 H 0.6005 0.3108 0.3947 0.056 Uiso 1 1 calc R
C10 C 0.4575(2) 0.3216(4) 0.3458(5) 0.0409(11) Uani 1 1 d .
C11 C 0.4727(3) 0.2327(5) 0.9256(7) 0.0730(18) Uani 1 1 d .
H11A H 0.4484 0.2806 0.9764 0.110 Uiso 1 1 calc R
H11B H 0.5073 0.2133 0.9993 0.110 Uiso 1 1 calc R
H11C H 0.4431 0.1839 0.9033 0.110 Uiso 1 1 calc R
C12 C 0.5201(3) 0.4619(4) 0.3530(6) 0.0600(15) Uani 1 1 d .
H12A H 0.5207 0.4965 0.4535 0.090 Uiso 1 1 calc R
H12B H 0.4843 0.4819 0.2834 0.090 Uiso 1 1 calc R
H12C H 0.5615 0.4692 0.2954 0.090 Uiso 1 1 calc R
C13 C 0.4232(3) 0.1630(4) 0.3472(7) 0.0615(14) Uani 1 1 d .
H13A H 0.4452 0.1272 0.2651 0.092 Uiso 1 1 calc R
H13B H 0.3826 0.1862 0.3015 0.092 Uiso 1 1 calc R
H13C H 0.4132 0.1270 0.4428 0.092 Uiso 1 1 calc R
C14 C 0.1945(2) 0.1194(4) 0.2391(5) 0.0390(12) Uani 1 1 d .
C15 C 0.1797(2) 0.0758(4) 0.0872(6) 0.0508(13) Uani 1 1 d .
H15 H 0.2026 0.0914 -0.0089 0.061 Uiso 1 1 calc R
C16 C 0.1315(3) 0.0101(4) 0.0808(7) 0.0593(15) Uani 1 1 d .
H16 H 0.1226 -0.0185 -0.0193 0.071 Uiso 1 1 calc R
C17 C 0.0972(3) -0.0128(5) 0.2185(8) 0.0681(17) Uani 1 1 d .
H17 H 0.0644 -0.0564 0.2120 0.082 Uiso 1 1 calc R
C18 C 0.1102(3) 0.0276(4) 0.3677(7) 0.0613(16) Uani 1 1 d .
H18 H 0.0857 0.0122 0.4615 0.074 Uiso 1 1 calc R
C19 C 0.1605(2) 0.0921(4) 0.3789(6) 0.0475(13) Uani 1 1 d .
C20 C 0.1823(2) 0.1262(4) 0.5478(6) 0.0494(12) Uani 1 1 d .
H20 H 0.1444 0.1254 0.6241 0.059 Uiso 1 1 calc R
C21 C 0.2130(2) 0.2209(3) 0.5446(6) 0.0464(12) Uani 1 1 d .
H21 H 0.1850 0.2618 0.6089 0.056 Uiso 1 1 calc R
C22 C 0.2213(3) 0.2562(4) 0.3688(6) 0.0550(14) Uani 1 1 d .
H22A H 0.1795 0.2816 0.3318 0.066 Uiso 1 1 calc R
H22B H 0.2542 0.3035 0.3694 0.066 Uiso 1 1 calc R
C23 C 0.2882(3) 0.1218(4) 0.6699(5) 0.0463(12) Uani 1 1 d .
C24 C 0.2703(3) 0.2225(5) 0.0978(7) 0.0630(16) Uani 1 1 d .
H24A H 0.2351 0.2427 0.0265 0.094 Uiso 1 1 calc R
H24B H 0.2951 0.1766 0.0424 0.094 Uiso 1 1 calc R
H24C H 0.2991 0.2716 0.1235 0.094 Uiso 1 1 calc R
C25 C 0.3195(3) 0.2811(5) 0.6719(7) 0.0650(16) Uani 1 1 d .
H25A H 0.3398 0.3039 0.5728 0.097 Uiso 1 1 calc R
H25B H 0.3533 0.2607 0.7469 0.097 Uiso 1 1 calc R
H25C H 0.2941 0.3274 0.7242 0.097 Uiso 1 1 calc R
C26 C 0.2275(3) -0.0213(4) 0.6550(8) 0.0728(18) Uani 1 1 d .
H26A H 0.2600 -0.0382 0.7366 0.109 Uiso 1 1 calc R
H26B H 0.2337 -0.0562 0.5562 0.109 Uiso 1 1 calc R
H26C H 0.1838 -0.0315 0.6984 0.109 Uiso 1 1 calc R

loop_
_atom_site_aniso_label
_atom_site_aniso_U_11
_atom_site_aniso_U_22
_atom_site_aniso_U_33
_atom_site_aniso_U_23
_atom_site_aniso_U_13
_atom_site_aniso_U_12
O1 0.059(2) 0.051(3) 0.058(2) -0.0016(16) -0.0187(17) 0.011(2)
O2 0.057(2) 0.069(3) 0.0617(19) 0.0150(18) -0.0086(17) 0.015(2)
N1 0.049(2) 0.047(3) 0.041(2) 0.0004(18) -0.0059(17) -0.008(2)
N2 0.055(2) 0.037(2) 0.058(2) -0.0012(19) -0.016(2) -0.002(2)
N3 0.061(3) 0.039(3) 0.060(2) 0.0030(19) -0.010(2) -0.003(2)
N4 0.042(2) 0.039(3) 0.0425(19) 0.0022(16) -0.0008(16) -0.003(2)
N5 0.054(2) 0.039(2) 0.061(2) 0.0028(18) -0.016(2) -0.004(2)
N6 0.062(3) 0.043(3) 0.058(2) 0.008(2) -0.003(2) -0.006(2)
C1 0.069(3) 0.052(4) 0.051(3) -0.006(2) -0.021(3) 0.001(3)
C2 0.069(3) 0.063(4) 0.069(3) -0.017(3) -0.020(3) 0.003(3)
C3 0.056(3) 0.060(5) 0.101(4) -0.010(4) -0.030(4) -0.016(4)
C4 0.043(3) 0.078(5) 0.082(4) -0.014(3) 0.011(3) -0.013(3)
C5 0.032(2) 0.049(3) 0.058(3) -0.010(2) 0.002(2) 0.003(2)
C6 0.037(2) 0.039(3) 0.049(2) -0.005(2) -0.013(2) 0.009(3)
C7 0.074(3) 0.038(3) 0.065(3) -0.002(2) -0.025(3) 0.002(3)
C8 0.047(3) 0.047(3) 0.051(2) -0.009(2) -0.004(2) 0.011(3)
C9 0.038(2) 0.045(3) 0.056(3) -0.008(2) 0.006(2) 0.004(2)
C10 0.047(3) 0.043(3) 0.033(2) -0.0063(19) -0.001(2) 0.008(2)
C11 0.076(4) 0.086(5) 0.057(3) 0.012(3) -0.004(3) -0.019(4)
C12 0.094(4) 0.036(3) 0.049(3) -0.001(2) 0.003(3) -0.009(3)
C13 0.070(4) 0.047(3) 0.068(3) -0.002(3) -0.016(3) -0.011(3)
C14 0.029(2) 0.040(3) 0.048(2) 0.000(2) -0.0006(19) 0.010(2)
C15 0.048(3) 0.055(4) 0.050(3) 0.002(2) -0.001(2) 0.006(3)
C16 0.060(3) 0.050(3) 0.068(3) -0.009(3) -0.015(3) -0.002(3)
C17 0.060(3) 0.050(4) 0.095(4) -0.012(3) 0.000(3) -0.014(3)
C18 0.048(3) 0.056(4) 0.079(4) -0.007(3) 0.020(3) -0.013(3)
C19 0.039(3) 0.045(3) 0.059(3) -0.011(2) 0.009(2) -0.003(2)
C20 0.042(3) 0.058(3) 0.049(2) -0.006(2) 0.011(2) -0.003(3)
C21 0.048(3) 0.040(3) 0.051(2) -0.010(2) -0.004(2) 0.012(3)
C22 0.067(3) 0.037(3) 0.061(3) -0.001(2) -0.016(3) 0.003(3)
C23 0.055(3) 0.046(3) 0.038(2) -0.001(2) 0.011(2) 0.007(3)
C24 0.067(3) 0.068(4) 0.054(3) 0.016(3) -0.009(3) -0.015(3)
C25 0.071(4) 0.061(4) 0.063(3) 0.002(3) -0.008(3) -0.019(3)
C26 0.093(5) 0.047(4) 0.078(4) 0.010(3) 0.019(3) -0.013(4)

loop_
_atom_type_symbol
_atom_type_description
_atom_type_scat_dispersion_real
_atom_type_scat_dispersion_imag
_atom_type_scat_source
C C 0.0033 0.0016 'International Tables Vol C Tables 4.2.6.8 and 6.1.1.4'
H H 0.0000 0.0000 'International Tables Vol C Tables 4.2.6.8 and 6.1.1.4'
N N 0.0061 0.0033 'International Tables Vol C Tables 4.2.6.8 and 6.1.1.4'
O O 0.0106 0.0060 'International Tables Vol C Tables 4.2.6.8 and 6.1.1.4'

loop_
_geom_angle_atom_site_label_1
_geom_angle_atom_site_label_2
_geom_angle_atom_site_label_3
_geom_angle
C6 N1 C7 114.5(4)
C6 N1 C11 117.6(4)
C7 N1 C11 112.7(5)
C10 N2 C8 112.9(4)
C10 N2 C13 124.0(4)
C8 N2 C13 122.3(5)
C10 N3 C12 123.8(5)
C10 N3 C9 112.6(4)
C12 N3 C9 123.0(5)
C14 N4 C24 118.3(4)
C14 N4 C22 111.2(4)
C24 N4 C22 113.5(5)
C23 N5 C25 124.6(5)
C23 N5 C21 112.8(4)
C25 N5 C21 122.6(5)
C23 N6 C20 113.1(5)
C23 N6 C26 122.6(5)
C20 N6 C26 123.0(5)
C2 C1 C6 120.0(5)
C2 C1 H1 120.0
C6 C1 H1 120.0
C1 C2 C3 121.4(5)
C1 C2 H2 119.3
C3 C2 H2 119.3
C4 C3 C2 117.9(6)
C4 C3 H3 121.1
C2 C3 H3 121.1
C3 C4 C5 123.5(6)
C3 C4 H4 118.2
C5 C4 H4 118.2
C4 C5 C6 118.3(5)
C4 C5 C9 121.9(5)
C6 C5 C9 119.6(5)
N1 C6 C5 117.8(4)
N1 C6 C1 123.5(5)
C5 C6 C1 118.7(5)
N1 C7 C8 112.7(4)
N1 C7 H7A 109.0
C8 C7 H7A 109.0
N1 C7 H7B 109.0
C8 C7 H7B 109.0
H7A C7 H7B 107.8
N2 C8 C7 112.2(4)
N2 C8 C9 103.3(4)
C7 C8 C9 112.3(4)
N2 C8 H8 109.6
C7 C8 H8 109.6
C9 C8 H8 109.6
N3 C9 C5 111.1(4)
N3 C9 C8 102.2(4)
C5 C9 C8 115.6(4)
N3 C9 H9 109.2
C5 C9 H9 109.2
C8 C9 H9 109.2
O1 C10 N3 125.3(5)
O1 C10 N2 126.2(5)
N3 C10 N2 108.5(4)
N1 C11 H11A 109.5
N1 C11 H11B 109.5
H11A C11 H11B 109.5
N1 C11 H11C 109.5
H11A C11 H11C 109.5
H11B C11 H11C 109.5
N3 C12 H12A 109.5
N3 C12 H12B 109.5
H12A C12 H12B 109.5
N3 C12 H12C 109.5
H12A C12 H12C 109.5
H12B C12 H12C 109.5
N2 C13 H13A 109.5
N2 C13 H13B 109.5
H13A C13 H13B 109.5
N2 C13 H13C 109.5
H13A C13 H13C 109.5
H13B C13 H13C 109.5
C19 C14 N4 120.0(4)
C19 C14 C15 117.6(5)
N4 C14 C15 122.5(4)
C16 C15 C14 120.5(5)
C16 C15 H15 119.8
C14 C15 H15 119.8
C17 C16 C15 120.7(5)
C17 C16 H16 119.7
C15 C16 H16 119.7
C16 C17 C18 120.5(6)
C16 C17 H17 119.7
C18 C17 H17 119.7
C17 C18 C19 119.9(6)
C17 C18 H18 120.0
C19 C18 H18 120.0
C14 C19 C18 120.7(5)
C14 C19 C20 119.2(4)
C18 C19 C20 119.9(5)
N6 C20 C19 111.3(5)
N6 C20 C21 103.0(4)
C19 C20 C21 114.2(4)
N6 C20 H20 109.4
C19 C20 H20 109.4
C21 C20 H20 109.4
N5 C21 C22 112.6(4)
N5 C21 C20 102.8(4)
C22 C21 C20 112.3(4)
N5 C21 H21 109.7
C22 C21 H21 109.7
C20 C21 H21 109.7
N4 C22 C21 112.8(4)
N4 C22 H22A 109.0
C21 C22 H22A 109.0
N4 C22 H22B 109.0
C21 C22 H22B 109.0
H22A C22 H22B 107.8
O2 C23 N5 125.9(6)
O2 C23 N6 126.2(6)
N5 C23 N6 107.9(5)
N4 C24 H24A 109.5
N4 C24 H24B 109.5
H24A C24 H24B 109.5
N4 C24 H24C 109.5
H24A C24 H24C 109.5
H24B C24 H24C 109.5
N5 C25 H25A 109.5
N5 C25 H25B 109.5
H25A C25 H25B 109.5
N5 C25 H25C 109.5
H25A C25 H25C 109.5
H25B C25 H25C 109.5
N6 C26 H26A 109.5
N6 C26 H26B 109.5
H26A C26 H26B 109.5
N6 C26 H26C 109.5
H26A C26 H26C 109.5
H26B C26 H26C 109.5

loop_
_geom_bond_atom_site_label_1
_geom_bond_atom_site_label_2
_geom_bond_distance
O1 C10 1.242(6)
O2 C23 1.232(6)
N1 C6 1.395(7)
N1 C7 1.440(7)
N1 C11 1.466(7)
N2 C10 1.351(6)
N2 C8 1.439(6)
N2 C13 1.454(7)
N3 C10 1.345(7)
N3 C12 1.435(7)
N3 C9 1.462(7)
N4 C14 1.398(7)
N4 C24 1.457(6)
N4 C22 1.467(7)
N5 C23 1.355(7)
N5 C25 1.433(7)
N5 C21 1.465(6)
N6 C23 1.369(7)
N6 C20 1.445(7)
N6 C26 1.448(8)
C1 C2 1.380(8)
C1 C6 1.414(7)
C1 H1 0.9300
C2 C3 1.387(9)
C2 H2 0.9300
C3 C4 1.362(9)
C3 H3 0.9300
C4 C5 1.392(8)
C4 H4 0.9300
C5 C6 1.405(7)
C5 C9 1.495(7)
C7 C8 1.518(7)
C7 H7A 0.9700
C7 H7B 0.9700
C8 C9 1.543(7)
C8 H8 0.9800
C9 H9 0.9800
C11 H11A 0.9600
C11 H11B 0.9600
C11 H11C 0.9600
C12 H12A 0.9600
C12 H12B 0.9600
C12 H12C 0.9600
C13 H13A 0.9600
C13 H13B 0.9600
C13 H13C 0.9600
C14 C19 1.378(7)
C14 C15 1.418(7)
C15 C16 1.384(8)
C15 H15 0.9300
C16 C17 1.351(8)
C16 H16 0.9300
C17 C18 1.369(9)
C17 H17 0.9300
C18 C19 1.404(8)
C18 H18 0.9300
C19 C20 1.517(7)
C20 C21 1.548(7)
C20 H20 0.9800
C21 C22 1.519(7)
C21 H21 0.9800
C22 H22A 0.9700
C22 H22B 0.9700
C24 H24A 0.9600
C24 H24B 0.9600
C24 H24C 0.9600
C25 H25A 0.9600
C25 H25B 0.9600
C25 H25C 0.9600
C26 H26A 0.9600
C26 H26B 0.9600
C26 H26C 0.9600
